data_2020427
loop_
_publ_author_name
'Barati, Kazem'
'Clegg, William'
'Habibi, Mohammad Hossein'
'Harrington, Ross W.'
'Lalegani, Arash'
'Montazerozohori, Morteza'

_publ_section_title
;
 Synthesis and crystal structure of the dinuclear copper(II) Schiff base
 complex
 \m-hydroxido-\m-chlorido-bis{[bis(<i>trans</i>-2-nitrocinnamaldehyde)ethylenediamine]chloridocopper(II)}
 dichloromethane sesquisolvate
;
_journal_coeditor_code FA3382
_journal_issue 3
_journal_name_full 'Acta Crystallographica Section C'
_journal_page_first 239
_journal_page_last 242
_journal_paper_doi 10.1107/S2053229616003144
_journal_volume 72
_journal_year 2016
_chemical_formula_iupac '[Cu2 Cl3 (O H) (C20 H18 N4 O4)2],1.5C H2 Cl2'
_chemical_formula_moiety 'C40 H37 Cl3 Cu2 N8 O9,1.5(C H2 Cl2)'
_chemical_formula_sum 'C41.5 H40 Cl6 Cu2 N8 O9'
_chemical_formula_weight 1134.59
_chemical_name_systematic
;\m-Chlorido-\m-hydroxido-bis(chlorido{(1<i>E</i>,1'<i>E</i>,2<i>E</i>,2'<i>E</i>)-<i>N</i>,<i>N</i>'-(ethane-1,2-diyl)bis[3-(2-nitrophenyl)prop-2-en-1-imine]-\k^2^<i>N</i>,<i>N</i>'}copper(II)) dichloromethane
sesquisolvate
;
_space_group_crystal_system monoclinic
_space_group_IT_number 15
_space_group_name_Hall '-C 2yc'
_space_group_name_H-M_alt 'C 1 2/c 1'
_symmetry_space_group_name_Hall '-C 2yc'
_symmetry_space_group_name_H-M 'C 1 2/c 1'
_atom_sites_solution_hydrogens mixed
_atom_sites_solution_primary direct
_atom_sites_solution_secondary difmap
_audit_creation_method SHELXL-2014/7
_cell_angle_alpha 90
_cell_angle_beta 110.544(14)
_cell_angle_gamma 90
_cell_formula_units_Z 8
_cell_length_a 33.62(3)
_cell_length_b 14.897(11)
_cell_length_c 20.948(16)
_cell_measurement_reflns_used 7202
_cell_measurement_temperature 150(2)
_cell_measurement_theta_max 26.18
_cell_measurement_theta_min 2.30
_cell_volume 9824(14)
_computing_cell_refinement
;
SAINT (Bruker, 2008)
;
_computing_data_collection
;
SMART (Bruker, 2008)
;
_computing_data_reduction
;
SAINT (Bruker, 2008)
;
_computing_molecular_graphics
;
SHELXTL (Sheldrick, 2008)
;
_computing_publication_material
;
SHELXL2014  (Sheldrick, 2015) and local programs
;
_computing_structure_refinement
;
SHELXL2014 (Sheldrick, 2015)
;
_computing_structure_solution
;
SHELXTL (Sheldrick, 2008)
;
_diffrn_ambient_temperature 150(2)
_diffrn_measured_fraction_theta_full 0.996
_diffrn_measured_fraction_theta_max 0.996
_diffrn_measurement_device_type 'Bruker SMART 1K CCD'
_diffrn_measurement_method 'thin-slice \w scans'
_diffrn_radiation_type MoK\a
_diffrn_radiation_wavelength 0.71073
_diffrn_reflns_av_R_equivalents 0.1188
_diffrn_reflns_limit_h_max 38
_diffrn_reflns_limit_h_min -38
_diffrn_reflns_limit_k_max 17
_diffrn_reflns_limit_k_min -17
_diffrn_reflns_limit_l_max 23
_diffrn_reflns_limit_l_min -23
_diffrn_reflns_number 29716
_diffrn_reflns_theta_full 24.000
_diffrn_reflns_theta_max 24.000
_diffrn_reflns_theta_min 1.512
_exptl_absorpt_coefficient_mu 1.252
_exptl_absorpt_correction_T_max 0.710
_exptl_absorpt_correction_T_min 0.681
_exptl_absorpt_correction_type multi-scan
_exptl_absorpt_process_details
;
(SADABS; Bruker, 2008)
;
_exptl_crystal_colour yellow
_exptl_crystal_density_diffrn 1.534
_exptl_crystal_density_method 'not measured'
_exptl_crystal_description block
_exptl_crystal_F_000 4616
_exptl_crystal_size_max 0.340
_exptl_crystal_size_mid 0.300
_exptl_crystal_size_min 0.300
_refine_diff_density_max 0.977
_refine_diff_density_min -0.856
_refine_ls_extinction_method none
_refine_ls_goodness_of_fit_ref 1.050
_refine_ls_hydrogen_treatment mixed
_refine_ls_matrix_type full
_refine_ls_number_parameters 610
_refine_ls_number_reflns 7672
_refine_ls_number_restraints 20
_refine_ls_restrained_S_all 1.050
_refine_ls_R_factor_all 0.1130
_refine_ls_R_factor_gt 0.0669
_refine_ls_shift/su_max 0.000
_refine_ls_shift/su_mean 0.000
_refine_ls_structure_factor_coef Fsqd
_refine_ls_weighting_details 'w=1/[\s^2^(Fo^2^)+(0.1276P)^2^] where P=(Fo^2^+2Fc^2^)/3'
_refine_ls_weighting_scheme calc
_refine_ls_wR_factor_gt 0.1850
_refine_ls_wR_factor_ref 0.2231
_reflns_number_gt 4768
_reflns_number_total 7672
_reflns_threshold_expression 'I > 2\s(I)'
_cod_data_source_file fa3382sup1.cif
_cod_data_source_block I
_cod_original_cell_volume 9825(13)
_cod_database_code 2020427
_shelx_space_group_comment
;
The symmetry employed for this shelxl refinement is uniquely defined
by the following loop, which should always be used as a source of
symmetry information in preference to the above space-group names.
They are only intended as comments.
;
_shelx_estimated_absorpt_t_min 0.675
_shelx_estimated_absorpt_t_max 0.705

loop_
_space_group_symop_operation_xyz
'x, y, z'
'-x, y, -z+1/2'
'x+1/2, y+1/2, z'
'-x+1/2, y+1/2, -z+1/2'
'-x, -y, -z'
'x, -y, z-1/2'
'-x+1/2, -y+1/2, -z'
'x+1/2, -y+1/2, z-1/2'

loop_
_atom_site_type_symbol
_atom_site_label
_atom_site_fract_x
_atom_site_fract_y
_atom_site_fract_z
_atom_site_U_iso_or_equiv
_atom_site_adp_type
_atom_site_calc_flag
_atom_site_occupancy
_atom_site_disorder_assembly
_atom_site_disorder_group
Cu Cu1 0.25480(3) 0.56019(5) 0.30938(5) 0.0282(3) Uani d 1 . .
Cu Cu2 0.22336(3) 0.42622(5) 0.39632(4) 0.0282(3) Uani d 1 . .
O O1 0.21615(16) 0.4631(3) 0.3046(2) 0.0308(12) Uani d 1 . .
H H1 0.219(3) 0.420(4) 0.282(4) 0.05(3) Uiso d 1 . .
Cl Cl1 0.25122(6) 0.58769(11) 0.42137(10) 0.0361(5) Uani d 1 . .
Cl Cl2 0.28260(8) 0.48552(12) 0.23880(13) 0.0586(7) Uani d 1 . .
Cl Cl3 0.27602(6) 0.32646(12) 0.39843(10) 0.0393(5) Uani d 1 . .
N N1 0.0210(3) 0.6736(5) 0.1857(4) 0.059(2) Uani d 1 . .
O O2 -0.0133(2) 0.7131(5) 0.1626(4) 0.075(2) Uani d 1 . .
O O3 0.0233(3) 0.5912(5) 0.1863(5) 0.109(3) Uani d 1 . .
N N2 0.1597(2) 0.4179(4) 0.3787(3) 0.0353(15) Uani d 1 . .
N N3 0.22556(19) 0.3912(4) 0.4903(3) 0.0341(15) Uani d 1 . .
N N4 0.4020(2) 0.3775(4) 0.7412(4) 0.0469(18) Uani d 1 . .
O O4 0.4245(2) 0.3797(4) 0.8024(3) 0.0597(17) Uani d 1 . .
O O5 0.3769(2) 0.3158(4) 0.7156(3) 0.0616(18) Uani d 1 . .
C C1 0.0607(3) 0.7258(5) 0.2093(4) 0.0383(19) Uani d 1 . .
C C2 0.0608(3) 0.8054(6) 0.1754(5) 0.051(2) Uani d 1 . .
H H2 0.0363 0.8246 0.1389 0.061 Uiso calc 1 . .
C C3 0.0974(4) 0.8561(6) 0.1960(6) 0.062(3) Uani d 1 . .
H H3 0.0987 0.9094 0.1720 0.075 Uiso calc 1 . .
C C4 0.1321(3) 0.8302(5) 0.2512(6) 0.056(3) Uani d 1 . .
H H4 0.1565 0.8677 0.2660 0.068 Uiso calc 1 . .
C C5 0.1320(3) 0.7505(5) 0.2854(4) 0.0393(19) Uani d 1 . .
H H5 0.1562 0.7339 0.3235 0.047 Uiso calc 1 . .
C C6 0.0961(3) 0.6942(5) 0.2638(4) 0.039(2) Uani d 1 . .
C C7 0.0958(3) 0.6082(5) 0.2973(4) 0.0369(19) Uani d 1 . .
H H7 0.0703 0.5892 0.3031 0.044 Uiso calc 1 . .
C C8 0.1306(2) 0.5544(5) 0.3203(4) 0.0343(18) Uani d 1 . .
H H8 0.1562 0.5710 0.3137 0.041 Uiso calc 1 . .
C C9 0.1284(2) 0.4719(5) 0.3551(4) 0.0380(19) Uani d 1 . .
H H9 0.1024 0.4571 0.3608 0.046 Uiso calc 1 . .
C C10 0.1551(3) 0.3383(5) 0.4178(5) 0.047(2) Uani d 1 . .
H H10A 0.1645 0.2831 0.4008 0.056 Uiso calc 1 . .
H H10B 0.1253 0.3307 0.4149 0.056 Uiso calc 1 . .
C C11 0.1842(2) 0.3590(6) 0.4917(4) 0.047(2) Uani d 1 . .
H H11A 0.1711 0.4055 0.5116 0.057 Uiso calc 1 . .
H H11B 0.1884 0.3042 0.5200 0.057 Uiso calc 1 . .
C C12 0.2555(2) 0.3938(5) 0.5468(4) 0.0344(18) Uani d 1 . .
H H12 0.2500 0.3716 0.5854 0.041 Uiso calc 1 . .
C C13 0.2977(2) 0.4281(4) 0.5578(4) 0.0316(17) Uani d 1 . .
H H13 0.3055 0.4453 0.5202 0.038 Uiso calc 1 . .
C C14 0.3257(2) 0.4354(4) 0.6218(4) 0.0322(18) Uani d 1 . .
H H14 0.3178 0.4113 0.6576 0.039 Uiso calc 1 . .
C C15 0.3681(2) 0.4782(5) 0.6406(4) 0.0328(18) Uani d 1 . .
C C16 0.3722(3) 0.5530(5) 0.6031(4) 0.0367(19) Uani d 1 . .
H H16 0.3489 0.5711 0.5643 0.044 Uiso calc 1 . .
C C17 0.4103(3) 0.6016(5) 0.6221(4) 0.046(2) Uani d 1 . .
H H17 0.4126 0.6523 0.5961 0.055 Uiso calc 1 . .
C C18 0.4450(3) 0.5755(5) 0.6795(4) 0.046(2) Uani d 1 . .
H H18 0.4710 0.6078 0.6918 0.055 Uiso calc 1 . .
C C19 0.4411(3) 0.5023(5) 0.7182(4) 0.043(2) Uani d 1 . .
H H19 0.4642 0.4848 0.7576 0.052 Uiso calc 1 . .
C C20 0.4028(3) 0.4551(5) 0.6981(4) 0.0360(19) Uani d 1 . .
N N5 0.0608(3) 0.5335(6) -0.0240(4) 0.061(2) Uani d 1 . .
O O6 0.0313(4) 0.5281(7) -0.0756(5) 0.142(4) Uani d 1 . .
O O7 0.0865(3) 0.5890(5) -0.0194(4) 0.087(2) Uani d 1 . .
N N6 0.21390(19) 0.6619(4) 0.2452(3) 0.0279(14) Uani d 1 . .
N N7 0.2979(2) 0.6568(4) 0.3229(3) 0.0280(14) Uani d 1 . .
N N8 0.4795(2) 0.5391(4) 0.5511(3) 0.0388(16) Uani d 1 . .
O O8 0.51637(19) 0.5214(4) 0.5873(3) 0.0572(17) Uani d 1 . .
O O9 0.46738(19) 0.6159(4) 0.5332(3) 0.0513(15) Uani d 1 . .
C C21 0.0666(3) 0.4692(6) 0.0326(4) 0.045(2) Uani d 1 . .
C C22 0.0439(3) 0.3901(7) 0.0139(6) 0.069(3) Uani d 1 . .
H H22 0.0254 0.3819 -0.0319 0.083 Uiso calc 1 . .
C C23 0.0478(3) 0.3240(6) 0.0604(7) 0.071(3) Uani d 1 . .
H H23 0.0324 0.2694 0.0479 0.085 Uiso calc 1 . .
C C24 0.0755(3) 0.3388(6) 0.1279(6) 0.066(3) Uani d 1 . .
H H24 0.0788 0.2941 0.1618 0.079 Uiso calc 1 . .
C C25 0.0982(3) 0.4196(5) 0.1449(5) 0.047(2) Uani d 1 . .
H H25 0.1168 0.4280 0.1906 0.056 Uiso calc 1 . .
C C26 0.0948(3) 0.4871(5) 0.0989(4) 0.0385(19) Uani d 1 . .
C C27 0.1191(3) 0.5714(5) 0.1203(4) 0.0356(19) Uani d 1 . .
H H27 0.1068 0.6256 0.0981 0.043 Uiso calc 1 . .
C C28 0.1573(3) 0.5754(5) 0.1691(4) 0.0356(19) Uani d 1 . .
H H28 0.1701 0.5209 0.1900 0.043 Uiso calc 1 . .
C C29 0.1803(2) 0.6587(5) 0.1920(4) 0.0320(18) Uani d 1 . .
H H29 0.1701 0.7122 0.1668 0.038 Uiso calc 1 . .
C C30 0.2353(2) 0.7484(4) 0.2670(4) 0.0341(18) Uani d 1 . .
H H30A 0.2317 0.7686 0.3096 0.041 Uiso calc 1 . .
H H30B 0.2231 0.7945 0.2314 0.041 Uiso calc 1 . .
C C31 0.2826(2) 0.7345(5) 0.2787(4) 0.0378(19) Uani d 1 . .
H H31A 0.2865 0.7244 0.2345 0.045 Uiso calc 1 . .
H H31B 0.2989 0.7886 0.3002 0.045 Uiso calc 1 . .
C C32 0.3368(3) 0.6516(5) 0.3599(4) 0.0359(19) Uani d 1 . .
H H32 0.3556 0.6988 0.3590 0.043 Uiso calc 1 . .
C C33 0.3536(2) 0.5725(5) 0.4048(4) 0.0372(19) Uani d 1 . .
H H33 0.3335 0.5328 0.4124 0.045 Uiso calc 1 . .
C C34 0.3942(3) 0.5537(5) 0.4348(4) 0.0368(19) Uani d 1 . .
H H34 0.4144 0.5949 0.4296 0.044 Uiso calc 1 . .
C C35 0.4100(2) 0.4737(5) 0.4753(4) 0.0342(18) Uani d 1 . .
C C36 0.3849(3) 0.3962(5) 0.4600(4) 0.041(2) Uani d 1 . .
H H36 0.3583 0.3980 0.4236 0.049 Uiso calc 1 . .
C C37 0.3975(3) 0.3172(5) 0.4960(5) 0.047(2) Uani d 1 . .
H H37 0.3790 0.2668 0.4842 0.056 Uiso calc 1 . .
C C38 0.4358(3) 0.3093(6) 0.5482(5) 0.060(3) Uani d 1 . .
H H38 0.4438 0.2543 0.5722 0.072 Uiso calc 1 . .
C C39 0.4632(3) 0.3838(5) 0.5658(4) 0.047(2) Uani d 1 . .
H H39 0.4900 0.3805 0.6016 0.056 Uiso calc 1 . .
C C40 0.4493(2) 0.4641(5) 0.5283(4) 0.0340(18) Uani d 1 . .
C C41 0.3071(4) 0.8150(6) 0.4835(6) 0.080(4) Uani d 1 . .
H H41A 0.2944 0.7553 0.4682 0.096 Uiso calc 1 . .
H H41B 0.2993 0.8334 0.5230 0.096 Uiso calc 1 . .
Cl Cl4 0.36367(10) 0.8074(2) 0.50904(19) 0.0970(10) Uani d 1 . .
Cl Cl5 0.28670(12) 0.89185(19) 0.41790(16) 0.0938(10) Uani d 1 . .
C C42 0.0000 0.3843(12) 0.2500 0.109(8) Uani d 0.91(2) A 1
H H42A -0.0016 0.4232 0.2874 0.131 Uiso calc 0.454(11) A 1
H H42B 0.0016 0.4232 0.2126 0.131 Uiso calc 0.454(11) A 1
C C42' 0.0000 0.243(3) 0.2500 0.110(18) Uani d 0.09(2) A 2
H H42C 0.0016 0.2041 0.2126 0.132 Uiso calc 0.046(11) A 2
H H42D -0.0016 0.2041 0.2874 0.132 Uiso calc 0.046(11) A 2
Cl Cl6 0.04555(12) 0.3145(2) 0.2798(2) 0.1118(12) Uani d 1 . .

loop_
_atom_site_aniso_label
_atom_site_aniso_U_11
_atom_site_aniso_U_22
_atom_site_aniso_U_33
_atom_site_aniso_U_12
_atom_site_aniso_U_13
_atom_site_aniso_U_23
Cu1 0.0355(5) 0.0190(4) 0.0315(6) 0.0024(4) 0.0136(4) 0.0041(4)
Cu2 0.0303(5) 0.0250(5) 0.0287(5) 0.0026(4) 0.0098(4) 0.0073(4)
O1 0.047(3) 0.019(2) 0.026(3) 0.000(2) 0.013(3) 0.000(2)
Cl1 0.0514(12) 0.0251(9) 0.0390(12) -0.0047(8) 0.0247(10) -0.0023(8)
Cl2 0.0998(19) 0.0244(10) 0.0821(18) -0.0003(11) 0.0700(16) -0.0042(10)
Cl3 0.0456(12) 0.0321(10) 0.0400(12) 0.0116(9) 0.0148(10) 0.0055(8)
N1 0.061(5) 0.041(5) 0.063(6) 0.016(4) 0.006(4) 0.010(4)
O2 0.054(4) 0.065(4) 0.096(6) 0.017(4) 0.014(4) 0.016(4)
O3 0.087(6) 0.038(4) 0.150(9) 0.009(4) -0.022(6) -0.014(5)
N2 0.043(4) 0.029(3) 0.033(4) 0.002(3) 0.012(3) 0.013(3)
N3 0.030(4) 0.036(4) 0.035(4) 0.004(3) 0.010(3) 0.011(3)
N4 0.051(5) 0.029(4) 0.053(5) -0.010(3) 0.008(4) -0.004(3)
O4 0.074(5) 0.054(4) 0.041(4) -0.012(3) 0.008(4) 0.004(3)
O5 0.075(5) 0.036(3) 0.059(4) -0.002(3) 0.004(4) 0.012(3)
C1 0.044(5) 0.027(4) 0.046(5) 0.005(4) 0.018(4) -0.002(4)
C2 0.067(6) 0.040(5) 0.057(6) 0.019(5) 0.036(5) 0.004(4)
C3 0.102(9) 0.033(5) 0.084(8) 0.027(6) 0.074(7) 0.020(5)
C4 0.059(6) 0.030(5) 0.100(8) 0.001(4) 0.052(6) -0.003(5)
C5 0.040(5) 0.036(4) 0.042(5) 0.010(4) 0.014(4) 0.005(4)
C6 0.049(5) 0.021(4) 0.055(6) 0.012(4) 0.029(5) 0.005(4)
C7 0.040(5) 0.035(4) 0.038(5) 0.001(4) 0.017(4) 0.004(4)
C8 0.031(4) 0.034(4) 0.036(5) 0.010(3) 0.009(4) 0.009(3)
C9 0.032(5) 0.037(4) 0.047(5) 0.004(4) 0.016(4) 0.012(4)
C10 0.039(5) 0.031(4) 0.066(6) -0.001(4) 0.013(5) 0.020(4)
C11 0.034(5) 0.058(5) 0.052(6) 0.004(4) 0.019(4) 0.025(4)
C12 0.043(5) 0.031(4) 0.033(5) 0.003(4) 0.018(4) 0.007(3)
C13 0.037(5) 0.030(4) 0.029(5) 0.002(3) 0.013(4) -0.003(3)
C14 0.045(5) 0.028(4) 0.028(5) 0.005(3) 0.019(4) -0.001(3)
C15 0.039(5) 0.030(4) 0.030(4) 0.002(3) 0.013(4) -0.010(3)
C16 0.046(5) 0.034(4) 0.031(5) 0.005(4) 0.014(4) -0.006(3)
C17 0.065(6) 0.041(5) 0.042(5) 0.003(4) 0.031(5) -0.001(4)
C18 0.049(5) 0.046(5) 0.046(6) -0.015(4) 0.022(5) -0.012(4)
C19 0.044(5) 0.039(5) 0.041(5) 0.000(4) 0.008(4) -0.009(4)
C20 0.050(5) 0.027(4) 0.035(5) -0.004(4) 0.021(4) -0.004(3)
N5 0.063(6) 0.067(5) 0.044(5) -0.026(5) 0.008(5) -0.013(4)
O6 0.157(9) 0.140(9) 0.078(7) -0.058(8) -0.020(7) 0.019(6)
O7 0.118(7) 0.073(5) 0.056(5) -0.032(5) 0.014(5) 0.003(4)
N6 0.034(4) 0.021(3) 0.031(4) 0.006(3) 0.016(3) 0.004(3)
N7 0.035(4) 0.026(3) 0.024(3) 0.001(3) 0.011(3) 0.003(3)
N8 0.036(4) 0.040(4) 0.041(4) -0.010(3) 0.015(4) -0.011(3)
O8 0.031(4) 0.053(4) 0.074(5) -0.006(3) 0.002(3) -0.011(3)
O9 0.057(4) 0.030(3) 0.067(4) -0.008(3) 0.022(3) -0.001(3)
C21 0.049(5) 0.047(5) 0.042(5) -0.006(4) 0.020(5) 0.005(4)
C22 0.061(7) 0.065(7) 0.083(8) -0.026(5) 0.026(6) -0.018(6)
C23 0.074(7) 0.044(6) 0.108(10) -0.026(5) 0.049(7) -0.022(6)
C24 0.087(8) 0.033(5) 0.093(9) -0.004(5) 0.051(7) -0.006(5)
C25 0.059(6) 0.033(4) 0.053(6) -0.001(4) 0.025(5) 0.004(4)
C26 0.049(5) 0.031(4) 0.040(5) 0.002(4) 0.021(4) 0.003(4)
C27 0.049(5) 0.026(4) 0.028(5) 0.003(4) 0.009(4) 0.002(3)
C28 0.049(5) 0.026(4) 0.034(5) 0.003(4) 0.017(4) 0.003(3)
C29 0.047(5) 0.029(4) 0.022(4) 0.013(4) 0.014(4) 0.009(3)
C30 0.043(5) 0.019(4) 0.042(5) 0.005(3) 0.017(4) 0.005(3)
C31 0.049(5) 0.027(4) 0.039(5) 0.004(4) 0.017(4) 0.008(3)
C32 0.046(5) 0.030(4) 0.039(5) -0.008(4) 0.024(4) 0.000(4)
C33 0.035(5) 0.035(4) 0.039(5) 0.000(4) 0.010(4) 0.009(4)
C34 0.042(5) 0.034(4) 0.038(5) 0.000(4) 0.018(4) -0.003(4)
C35 0.038(5) 0.036(4) 0.033(5) -0.006(4) 0.018(4) -0.003(3)
C36 0.034(5) 0.035(4) 0.056(6) -0.006(4) 0.019(4) -0.001(4)
C37 0.047(5) 0.032(4) 0.055(6) -0.013(4) 0.010(5) 0.004(4)
C38 0.080(7) 0.038(5) 0.065(7) 0.003(5) 0.029(6) 0.018(5)
C39 0.050(6) 0.045(5) 0.043(5) -0.003(4) 0.015(5) 0.001(4)
C40 0.035(5) 0.027(4) 0.042(5) -0.003(3) 0.016(4) -0.003(3)
C41 0.133(10) 0.049(6) 0.091(9) 0.006(6) 0.080(8) -0.001(6)
Cl4 0.095(2) 0.088(2) 0.115(3) 0.0090(18) 0.046(2) 0.0016(19)
Cl5 0.142(3) 0.0618(17) 0.076(2) 0.0238(18) 0.036(2) -0.0086(15)
C42 0.046(9) 0.062(10) 0.20(2) 0.000 0.019(9) 0.000
C42' 0.096(14) 0.104(18) 0.13(4) 0.000 0.037(15) 0.000
Cl6 0.100(3) 0.099(2) 0.139(3) 0.009(2) 0.045(2) -0.006(2)

loop_
_atom_type_symbol
_atom_type_description
_atom_type_scat_dispersion_real
_atom_type_scat_dispersion_imag
_atom_type_scat_source
C C 0.0033 0.0016 'International Tables Vol C Tables 4.2.6.8 and 6.1.1.4'
H H 0.0000 0.0000 'International Tables Vol C Tables 4.2.6.8 and 6.1.1.4'
N N 0.0061 0.0033 'International Tables Vol C Tables 4.2.6.8 and 6.1.1.4'
O O 0.0106 0.0060 'International Tables Vol C Tables 4.2.6.8 and 6.1.1.4'
Cu Cu 0.3201 1.2651 'International Tables Vol C Tables 4.2.6.8 and 6.1.1.4'
Cl Cl 0.1484 0.1585 'International Tables Vol C Tables 4.2.6.8 and 6.1.1.4'

loop_
_geom_angle_atom_site_label_1
_geom_angle_atom_site_label_2
_geom_angle_atom_site_label_3
_geom_angle_site_symmetry_3
_geom_angle
_geom_angle_publ_flag
O1 Cu1 Cl1 . 85.14(15) yes
O1 Cu1 Cl2 . 91.30(16) yes
O1 Cu1 N6 . 102.9(2) yes
O1 Cu1 N7 . 174.7(2) yes
Cl1 Cu1 Cl2 . 150.99(9) yes
Cl1 Cu1 N6 . 104.25(16) yes
Cl1 Cu1 N7 . 91.17(17) yes
Cl2 Cu1 N6 . 104.61(17) yes
Cl2 Cu1 N7 . 90.12(18) yes
N6 Cu1 N7 . 81.6(2) yes
Cu1 O1 Cu2 . 108.4(2) yes
Cu1 O1 H1 . 113(6) ?
Cu2 O1 H1 . 111(6) ?
O1 Cu2 Cl1 . 81.13(15) yes
O1 Cu2 Cl3 . 91.73(16) yes
O1 Cu2 N2 . 94.6(2) yes
O1 Cu2 N3 . 174.9(2) yes
Cl1 Cu2 Cl3 . 112.22(9) yes
Cl1 Cu2 N2 . 112.20(17) yes
Cl1 Cu2 N3 . 99.05(19) yes
Cl3 Cu2 N2 . 135.58(18) yes
Cl3 Cu2 N3 . 92.87(18) yes
N2 Cu2 N3 . 80.7(2) yes
Cu1 Cl1 Cu2 . 77.44(6) yes
O2 N1 O3 . 121.9(8) ?
O2 N1 C1 . 119.5(7) ?
O3 N1 C1 . 118.5(8) ?
Cu2 N2 C9 . 134.4(5) ?
Cu2 N2 C10 . 104.7(5) ?
C9 N2 C10 . 119.1(6) ?
Cu2 N3 C11 . 113.0(5) ?
Cu2 N3 C12 . 131.0(5) ?
C11 N3 C12 . 116.0(7) ?
O4 N4 O5 . 122.9(7) ?
O4 N4 C20 . 118.5(6) ?
O5 N4 C20 . 118.4(7) ?
N1 C1 C2 . 116.6(8) ?
N1 C1 C6 . 120.3(7) ?
C2 C1 C6 . 123.2(8) ?
C1 C2 H2 . 120.9 ?
C1 C2 C3 . 118.2(9) ?
H2 C2 C3 . 120.9 ?
C2 C3 H3 . 119.7 ?
C2 C3 C4 . 120.6(8) ?
H3 C3 C4 . 119.7 ?
C3 C4 H4 . 119.4 ?
C3 C4 C5 . 121.2(9) ?
H4 C4 C5 . 119.4 ?
C4 C5 H5 . 120.0 ?
C4 C5 C6 . 120.0(8) ?
H5 C5 C6 . 120.0 ?
C1 C6 C5 . 116.6(7) ?
C1 C6 C7 . 122.3(7) ?
C5 C6 C7 . 121.2(7) ?
C6 C7 H7 . 118.8 ?
C6 C7 C8 . 122.4(7) ?
H7 C7 C8 . 118.8 ?
C7 C8 H8 . 120.4 ?
C7 C8 C9 . 119.3(7) ?
H8 C8 C9 . 120.4 ?
N2 C9 C8 . 123.2(7) ?
N2 C9 H9 . 118.4 ?
C8 C9 H9 . 118.4 ?
N2 C10 H10A . 110.9 ?
N2 C10 H10B . 110.9 ?
N2 C10 C11 . 104.1(6) ?
H10A C10 H10B . 109.0 ?
H10A C10 C11 . 110.9 ?
H10B C10 C11 . 110.9 ?
N3 C11 C10 . 108.3(7) ?
N3 C11 H11A . 110.0 ?
N3 C11 H11B . 110.0 ?
C10 C11 H11A . 110.0 ?
C10 C11 H11B . 110.0 ?
H11A C11 H11B . 108.4 ?
N3 C12 H12 . 117.4 ?
N3 C12 C13 . 125.2(7) ?
H12 C12 C13 . 117.4 ?
C12 C13 H13 . 120.3 ?
C12 C13 C14 . 119.5(7) ?
H13 C13 C14 . 120.3 ?
C13 C14 H14 . 117.6 ?
C13 C14 C15 . 124.8(7) ?
H14 C14 C15 . 117.6 ?
C14 C15 C16 . 118.0(7) ?
C14 C15 C20 . 123.9(7) ?
C16 C15 C20 . 117.6(7) ?
C15 C16 H16 . 119.5 ?
C15 C16 C17 . 121.0(8) ?
H16 C16 C17 . 119.5 ?
C16 C17 H17 . 120.0 ?
C16 C17 C18 . 120.1(8) ?
H17 C17 C18 . 120.0 ?
C17 C18 H18 . 120.1 ?
C17 C18 C19 . 119.8(8) ?
H18 C18 C19 . 120.1 ?
C18 C19 H19 . 120.5 ?
C18 C19 C20 . 118.9(8) ?
H19 C19 C20 . 120.5 ?
N4 C20 C15 . 122.2(7) ?
N4 C20 C19 . 115.2(7) ?
C15 C20 C19 . 122.6(7) ?
O6 N5 O7 . 118.6(10) ?
O6 N5 C21 . 121.2(9) ?
O7 N5 C21 . 120.1(8) ?
Cu1 N6 C29 . 133.5(5) ?
Cu1 N6 C30 . 106.6(4) ?
C29 N6 C30 . 119.4(6) ?
Cu1 N7 C31 . 114.0(5) ?
Cu1 N7 C32 . 125.9(5) ?
C31 N7 C32 . 119.7(6) ?
O8 N8 O9 . 122.7(7) ?
O8 N8 C40 . 117.9(7) ?
O9 N8 C40 . 119.4(7) ?
N5 C21 C22 . 114.7(9) ?
N5 C21 C26 . 121.4(7) ?
C22 C21 C26 . 123.7(9) ?
C21 C22 H22 . 119.7 ?
C21 C22 C23 . 120.6(10) ?
H22 C22 C23 . 119.7 ?
C22 C23 H23 . 121.0 ?
C22 C23 C24 . 118.0(9) ?
H23 C23 C24 . 121.0 ?
C23 C24 H24 . 120.1 ?
C23 C24 C25 . 119.8(9) ?
H24 C24 C25 . 120.1 ?
C24 C25 H25 . 118.4 ?
C24 C25 C26 . 123.3(9) ?
H25 C25 C26 . 118.4 ?
C21 C26 C25 . 114.6(7) ?
C21 C26 C27 . 124.8(7) ?
C25 C26 C27 . 120.6(8) ?
C26 C27 H27 . 118.3 ?
C26 C27 C28 . 123.4(7) ?
H27 C27 C28 . 118.3 ?
C27 C28 H28 . 118.4 ?
C27 C28 C29 . 123.3(7) ?
H28 C28 C29 . 118.4 ?
N6 C29 C28 . 121.6(7) ?
N6 C29 H29 . 119.2 ?
C28 C29 H29 . 119.2 ?
N6 C30 H30A . 110.2 ?
N6 C30 H30B . 110.2 ?
N6 C30 C31 . 107.4(6) ?
H30A C30 H30B . 108.5 ?
H30A C30 C31 . 110.2 ?
H30B C30 C31 . 110.2 ?
N7 C31 C30 . 108.9(6) ?
N7 C31 H31A . 109.9 ?
N7 C31 H31B . 109.9 ?
C30 C31 H31A . 109.9 ?
C30 C31 H31B . 109.9 ?
H31A C31 H31B . 108.3 ?
N7 C32 H32 . 119.5 ?
N7 C32 C33 . 121.0(7) ?
H32 C32 C33 . 119.5 ?
C32 C33 H33 . 117.7 ?
C32 C33 C34 . 124.6(7) ?
H33 C33 C34 . 117.7 ?
C33 C34 H34 . 118.0 ?
C33 C34 C35 . 123.9(7) ?
H34 C34 C35 . 118.0 ?
C34 C35 C36 . 118.5(7) ?
C34 C35 C40 . 126.5(7) ?
C36 C35 C40 . 115.0(7) ?
C35 C36 H36 . 118.9 ?
C35 C36 C37 . 122.2(8) ?
H36 C36 C37 . 118.9 ?
C36 C37 H37 . 119.0 ?
C36 C37 C38 . 122.0(8) ?
H37 C37 C38 . 119.0 ?
C37 C38 H38 . 120.4 ?
C37 C38 C39 . 119.1(8) ?
H38 C38 C39 . 120.4 ?
C38 C39 H39 . 121.2 ?
C38 C39 C40 . 117.6(8) ?
H39 C39 C40 . 121.2 ?
N8 C40 C35 . 122.0(7) ?
N8 C40 C39 . 114.0(7) ?
C35 C40 C39 . 124.0(7) ?
H41A C41 H41B . 108.0 ?
H41A C41 Cl4 . 109.4 ?
H41A C41 Cl5 . 109.4 ?
H41B C41 Cl4 . 109.4 ?
H41B C41 Cl5 . 109.4 ?
Cl4 C41 Cl5 . 111.2(6) ?
H42A C42 H42B . 108.4 ?
H42A C42 Cl6 . 110.1 ?
H42A C42 Cl6 2 110.1 ?
H42B C42 Cl6 . 110.1 ?
H42B C42 Cl6 2 110.1 ?
Cl6 C42 Cl6 2 108.2(9) ?
H42C C42' H42D . 108.6 ?
H42C C42' Cl6 . 110.4 ?
H42C C42' Cl6 2 110.4 ?
H42D C42' Cl6 . 110.4 ?
H42D C42' Cl6 2 110.4 ?
Cl6 C42' Cl6 2 107(2) ?

loop_
_geom_bond_atom_site_label_1
_geom_bond_atom_site_label_2
_geom_bond_site_symmetry_2
_geom_bond_distance
_geom_bond_publ_flag
Cu1 O1 . 1.923(5) yes
Cu1 Cl1 . 2.426(3) yes
Cu1 Cl2 . 2.295(2) yes
Cu1 N6 . 2.168(6) yes
Cu1 N7 . 1.991(6) yes
Cu2 O1 . 1.930(5) yes
Cu2 Cl1 . 2.568(3) yes
Cu2 Cl3 . 2.300(2) yes
Cu2 N2 . 2.043(7) yes
Cu2 N3 . 2.012(6) yes
O1 H1 . 0.837(10) ?
N1 O2 . 1.234(9) ?
N1 O3 . 1.230(9) ?
N1 C1 . 1.472(11) ?
N2 C9 . 1.280(9) ?
N2 C10 . 1.480(9) ?
N3 C11 . 1.480(9) ?
N3 C12 . 1.257(9) ?
N4 O4 . 1.239(9) ?
N4 O5 . 1.237(8) ?
N4 C20 . 1.472(10) ?
C1 C2 . 1.383(11) ?
C1 C6 . 1.411(11) ?
C2 H2 . 0.950 ?
C2 C3 . 1.377(13) ?
C3 H3 . 0.950 ?
C3 C4 . 1.378(14) ?
C4 H4 . 0.950 ?
C4 C5 . 1.388(11) ?
C5 H5 . 0.950 ?
C5 C6 . 1.408(11) ?
C6 C7 . 1.463(10) ?
C7 H7 . 0.950 ?
C7 C8 . 1.360(10) ?
C8 H8 . 0.950 ?
C8 C9 . 1.444(10) ?
C9 H9 . 0.950 ?
C10 H10A . 0.990 ?
C10 H10B . 0.990 ?
C10 C11 . 1.543(12) ?
C11 H11A . 0.990 ?
C11 H11B . 0.990 ?
C12 H12 . 0.950 ?
C12 C13 . 1.448(10) ?
C13 H13 . 0.950 ?
C13 C14 . 1.346(10) ?
C14 H14 . 0.950 ?
C14 C15 . 1.482(10) ?
C15 C16 . 1.396(10) ?
C15 C20 . 1.396(11) ?
C16 H16 . 0.950 ?
C16 C17 . 1.401(11) ?
C17 H17 . 0.950 ?
C17 C18 . 1.405(12) ?
C18 H18 . 0.950 ?
C18 C19 . 1.392(11) ?
C19 H19 . 0.950 ?
C19 C20 . 1.397(11) ?
N5 O6 . 1.186(11) ?
N5 O7 . 1.176(9) ?
N5 C21 . 1.482(12) ?
N6 C29 . 1.280(9) ?
N6 C30 . 1.468(9) ?
N7 C31 . 1.458(9) ?
N7 C32 . 1.269(9) ?
N8 O8 . 1.234(8) ?
N8 O9 . 1.228(8) ?
N8 C40 . 1.471(9) ?
C21 C22 . 1.385(12) ?
C21 C26 . 1.406(12) ?
C22 H22 . 0.950 ?
C22 C23 . 1.359(15) ?
C23 H23 . 0.950 ?
C23 C24 . 1.411(15) ?
C24 H24 . 0.950 ?
C24 C25 . 1.403(12) ?
C25 H25 . 0.950 ?
C25 C26 . 1.370(11) ?
C26 C27 . 1.479(10) ?
C27 H27 . 0.950 ?
C27 C28 . 1.332(11) ?
C28 H28 . 0.950 ?
C28 C29 . 1.452(10) ?
C29 H29 . 0.950 ?
C30 H30A . 0.990 ?
C30 H30B . 0.990 ?
C30 C31 . 1.534(10) ?
C31 H31A . 0.990 ?
C31 H31B . 0.990 ?
C32 H32 . 0.950 ?
C32 C33 . 1.489(10) ?
C33 H33 . 0.950 ?
C33 C34 . 1.318(11) ?
C34 H34 . 0.950 ?
C34 C35 . 1.450(10) ?
C35 C36 . 1.399(10) ?
C35 C40 . 1.405(11) ?
C36 H36 . 0.950 ?
C36 C37 . 1.382(11) ?
C37 H37 . 0.950 ?
C37 C38 . 1.373(12) ?
C38 H38 . 0.950 ?
C38 C39 . 1.405(12) ?
C39 H39 . 0.950 ?
C39 C40 . 1.417(11) ?
C41 H41A . 0.990 ?
C41 H41B . 0.990 ?
C41 Cl4 . 1.790(12) ?
C41 Cl5 . 1.734(11) ?
C42 H42A . 0.990 ?
C42 H42B . 0.990 ?
C42 Cl6 . 1.774(11) ?
C42 Cl6 2 1.774(11) ?
C42' H42C . 0.990 ?
C42' H42D . 0.990 ?
C42' Cl6 . 1.79(2) ?
C42' Cl6 2 1.79(2) ?

loop_
_geom_hbond_atom_site_label_D
_geom_hbond_atom_site_label_H
_geom_hbond_atom_site_label_A
_geom_hbond_site_symmetry_A
_geom_hbond_distance_DH
_geom_hbond_distance_HA
_geom_hbond_distance_DA
_geom_hbond_angle_DHA
_geom_hbond_publ_flag
O1 H1 Cl2 . 0.837(10) 2.76(8) 3.027(6) 100(6) yes
C2 H2 O8 8_465 0.95 2.52 3.218(10) 130 yes
C4 H4 Cl2 4 0.95 2.73 3.633(9) 160 yes
C7 H7 O3 . 0.95 2.40 2.726(11) 100 yes
C8 H8 O1 . 0.95 2.64 3.300(9) 127 yes
C9 H9 Cl6 . 0.95 2.96 3.559(9) 122 yes
C10 H10B O7 6_566 0.99 2.51 3.219(12) 129 yes
C11 H11B Cl3 7_556 0.99 2.59 3.544(8) 162 yes
C13 H13 Cl3 . 0.95 2.97 3.502(8) 116 yes
C14 H14 O5 . 0.95 2.40 2.761(9) 102 yes
C27 H27 O7 . 0.95 2.38 2.754(11) 103 yes
C28 H28 O1 . 0.95 2.51 3.290(9) 140 yes
C30 H30B Cl2 4 0.99 2.93 3.579(7) 124 yes
C30 H30B Cl3 4 0.99 2.77 3.546(8) 136 yes
C33 H33 Cl1 . 0.95 2.95 3.584(9) 125 yes
C34 H34 O9 . 0.95 2.29 2.757(10) 109 yes
C41 H41A Cl1 . 0.99 2.88 3.869(11) 176 yes
C41 H41B Cl1 7_566 0.99 2.65 3.558(10) 153 yes

loop_
_geom_torsion_atom_site_label_1
_geom_torsion_atom_site_label_2
_geom_torsion_atom_site_label_3
_geom_torsion_atom_site_label_4
_geom_torsion
_geom_torsion_publ_flag
O2 N1 C1 C2 -32.0(12) ?
O2 N1 C1 C6 147.9(8) ?
O3 N1 C1 C2 144.1(9) ?
O3 N1 C1 C6 -36.0(13) ?
N1 C1 C2 C3 -180.0(7) ?
C6 C1 C2 C3 0.0(12) ?
C1 C2 C3 C4 -3.3(12) ?
C2 C3 C4 C5 3.2(13) ?
C3 C4 C5 C6 0.3(12) ?
C4 C5 C6 C1 -3.3(11) ?
C4 C5 C6 C7 177.6(7) ?
N1 C1 C6 C5 -176.8(7) ?
N1 C1 C6 C7 2.3(11) ?
C2 C1 C6 C5 3.2(11) ?
C2 C1 C6 C7 -177.7(7) ?
C1 C6 C7 C8 143.7(8) ?
C5 C6 C7 C8 -37.2(11) ?
C6 C7 C8 C9 177.8(7) ?
Cu2 N2 C9 C8 13.5(13) ?
C10 N2 C9 C8 175.7(7) ?
C7 C8 C9 N2 -179.7(8) ?
Cu2 N2 C10 C11 57.0(7) ?
C9 N2 C10 C11 -109.9(8) ?
Cu2 N3 C11 C10 15.0(8) ?
C12 N3 C11 C10 -166.2(7) ?
N2 C10 C11 N3 -47.0(8) yes
Cu2 N3 C12 C13 2.5(11) ?
C11 N3 C12 C13 -176.0(7) ?
N3 C12 C13 C14 173.5(7) ?
C12 C13 C14 C15 -173.1(6) ?
C13 C14 C15 C16 35.4(10) ?
C13 C14 C15 C20 -152.3(7) ?
C14 C15 C16 C17 174.1(7) ?
C20 C15 C16 C17 1.2(10) ?
C15 C16 C17 C18 0.0(11) ?
C16 C17 C18 C19 -1.2(12) ?
C17 C18 C19 C20 1.2(11) ?
C14 C15 C20 N4 7.7(11) ?
C14 C15 C20 C19 -173.6(7) ?
C16 C15 C20 N4 -179.9(6) ?
C16 C15 C20 C19 -1.2(11) ?
C18 C19 C20 N4 178.8(7) ?
C18 C19 C20 C15 0.0(11) ?
O4 N4 C20 C15 -151.6(8) ?
O4 N4 C20 C19 29.6(10) ?
O5 N4 C20 C15 24.0(11) ?
O5 N4 C20 C19 -154.8(7) ?
O6 N5 C21 C22 19.0(14) ?
O6 N5 C21 C26 -164.1(11) ?
O7 N5 C21 C22 -158.2(9) ?
O7 N5 C21 C26 18.8(13) ?
N5 C21 C22 C23 177.2(9) ?
C26 C21 C22 C23 0.4(15) ?
C21 C22 C23 C24 0.2(15) ?
C22 C23 C24 C25 -0.5(15) ?
C23 C24 C25 C26 0.4(14) ?
C24 C25 C26 C21 0.1(12) ?
C24 C25 C26 C27 179.0(8) ?
N5 C21 C26 C25 -177.1(8) ?
N5 C21 C26 C27 4.1(13) ?
C22 C21 C26 C25 -0.5(12) ?
C22 C21 C26 C27 -179.3(8) ?
C21 C26 C27 C28 -148.9(8) ?
C25 C26 C27 C28 32.4(12) ?
C26 C27 C28 C29 -177.4(7) ?
Cu1 N6 C29 C28 11.3(11) ?
C30 N6 C29 C28 -178.5(6) ?
C27 C28 C29 N6 169.9(7) ?
Cu1 N6 C30 C31 42.5(6) ?
C29 N6 C30 C31 -130.2(7) ?
Cu1 N7 C31 C30 33.9(7) ?
C32 N7 C31 C30 -153.4(7) ?
N6 C30 C31 N7 -50.9(8) yes
Cu1 N7 C32 C33 -7.3(10) ?
C31 N7 C32 C33 -179.0(6) ?
N7 C32 C33 C34 166.8(8) ?
C32 C33 C34 C35 -176.4(7) ?
C33 C34 C35 C36 28.6(11) ?
C33 C34 C35 C40 -153.6(8) ?
C34 C35 C36 C37 -180.0(8) ?
C40 C35 C36 C37 2.0(11) ?
C35 C36 C37 C38 -1.3(13) ?
C36 C37 C38 C39 0.0(14) ?
C37 C38 C39 C40 0.3(13) ?
C34 C35 C40 N8 2.4(11) ?
C34 C35 C40 C39 -179.5(7) ?
C36 C35 C40 N8 -179.8(6) ?
C36 C35 C40 C39 -1.7(11) ?
C38 C39 C40 N8 178.8(7) ?
C38 C39 C40 C35 0.5(12) ?
O8 N8 C40 C35 -165.2(7) ?
O8 N8 C40 C39 16.5(10) ?
O9 N8 C40 C35 14.2(10) ?
O9 N8 C40 C39 -164.1(7) ?

_cod_database_fobs_code 2020427
